data_7056616
loop_
_publ_author_name
'Polyzou, Christina D.'
'Lalioti, Nikolia'
'Psycharis, Vassilis'
'Tangoulis, Vassilis'

_publ_section_title
;
 Guest Induced Hysteretic Tristability in 3D Pillared Hofmann-type
 Microporous Metal-Organic Framework
;
_journal_name_full 'New J. Chem.'
_journal_paper_doi 10.1039/C7NJ02398G
_journal_year 2017
_chemical_formula_sum 'C12 H10.4 Fe N8 O1.2 Pd'
_chemical_formula_weight 448.13
_space_group_crystal_system monoclinic
_space_group_IT_number 10
_space_group_name_Hall '-P 2y'
_space_group_name_H-M_alt 'P 1 2/m 1'
_symmetry_space_group_name_Hall '-P 2y'
_symmetry_space_group_name_H-M 'P 1 2/m 1'
_atom_sites_solution_hydrogens geom
_audit_creation_method SHELXL-2014/6
_audit_update_record
;
2016-04-06 deposited with the CCDC.
2017-09-26 downloaded from the CCDC.
;
_cell_angle_alpha 90
_cell_angle_beta 95.8800(10)
_cell_angle_gamma 90
_cell_formula_units_Z 1
_cell_length_a 7.28000(10)
_cell_length_b 7.47000(10)
_cell_length_c 7.43870(10)
_cell_measurement_reflns_used 4370
_cell_measurement_temperature 160(2)
_cell_measurement_theta_max 143.32
_cell_measurement_theta_min 16.23
_cell_volume 402.400(9)
_computing_cell_refinement 'CrystalClear, Rigaku MSC, 2005'
_computing_data_collection 'CrystalClear, Rigaku MSC, 2005'
_computing_data_reduction 'CrystalClear, Rigaku MSC, 2005'
_computing_structure_refinement 'SHELXL-2014/6 (Sheldrick, 2014)'
_computing_structure_solution 'SHELXS-97 (Sheldrick, 2008)'
_diffrn_ambient_temperature 160(2)
_diffrn_measured_fraction_theta_full 0.948
_diffrn_measured_fraction_theta_max 0.991
_diffrn_measurement_device_type 'Rigaku R-AXIS SPIDER IPDS'
_diffrn_measurement_method '\q scans'
_diffrn_radiation_type CuK\a
_diffrn_radiation_wavelength 1.54178
_diffrn_reflns_av_R_equivalents 0.0625
_diffrn_reflns_av_unetI/netI 0.0579
_diffrn_reflns_Laue_measured_fraction_full 0.948
_diffrn_reflns_Laue_measured_fraction_max 0.991
_diffrn_reflns_limit_h_max 8
_diffrn_reflns_limit_h_min -8
_diffrn_reflns_limit_k_max 8
_diffrn_reflns_limit_k_min -8
_diffrn_reflns_limit_l_max 8
_diffrn_reflns_limit_l_min -8
_diffrn_reflns_number 4498
_diffrn_reflns_point_group_measured_fraction_full 0.948
_diffrn_reflns_point_group_measured_fraction_max 0.991
_diffrn_reflns_theta_full 67.679
_diffrn_reflns_theta_max 64.978
_diffrn_reflns_theta_min 8.112
_diffrn_source 'fine-focus sealed tube'
_exptl_absorpt_coefficient_mu 16.410
_exptl_absorpt_correction_T_max 1.00
_exptl_absorpt_correction_T_min 0.700
_exptl_absorpt_correction_type empirical
_exptl_absorpt_process_details 'CrystalClear, Rigaku MSC, 2005'
_exptl_crystal_colour yellow
_exptl_crystal_density_diffrn 1.849
_exptl_crystal_description parallepiped
_exptl_crystal_F_000 220
_exptl_crystal_size_max 0.120
_exptl_crystal_size_mid 0.044
_exptl_crystal_size_min 0.024
_refine_diff_density_max 1.081
_refine_diff_density_min -1.258
_refine_diff_density_rms 0.166
_refine_ls_extinction_method none
_refine_ls_goodness_of_fit_ref 1.097
_refine_ls_hydrogen_treatment constr
_refine_ls_matrix_type full
_refine_ls_number_parameters 63
_refine_ls_number_reflns 747
_refine_ls_number_restraints 0
_refine_ls_restrained_S_all 1.097
_refine_ls_R_factor_all 0.0446
_refine_ls_R_factor_gt 0.0433
_refine_ls_shift/su_max 0.000
_refine_ls_shift/su_mean 0.000
_refine_ls_structure_factor_coef Fsqd
_refine_ls_weighting_details 'w=1/[\s^2^(Fo^2^)+(0.0442P)^2^+1.6923P] where P=(Fo^2^+2Fc^2^)/3'
_refine_ls_weighting_scheme calc
_refine_ls_wR_factor_gt 0.1055
_refine_ls_wR_factor_ref 0.1065
_reflns_Friedel_coverage 0.000
_reflns_number_gt 723
_reflns_number_total 747
_reflns_threshold_expression 'I > 2\s(I)'
_cod_data_source_file c7nj02398g2.cif
_cod_data_source_block shelxl_CCDC1
_cod_original_formula_sum 'C12 H10.40 Fe N8 O1.20 Pd'
_cod_database_code 7056616
_shelx_space_group_comment
;
The symmetry employed for this shelxl refinement is uniquely defined
by the following loop, which should always be used as a source of
symmetry information in preference to the above space-group names.
They are only intended as comments.
;
_shelx_estimated_absorpt_t_min 0.243
_shelx_estimated_absorpt_t_max 0.694
_shelxl_version_number 2014/6

loop_
_space_group_symop_operation_xyz
'x, y, z'
'-x, y, -z'
'-x, -y, -z'
'x, -y, z'

loop_
_atom_site_label
_atom_site_type_symbol
_atom_site_fract_x
_atom_site_fract_y
_atom_site_fract_z
_atom_site_U_iso_or_equiv
_atom_site_adp_type
_atom_site_occupancy
_atom_site_site_symmetry_order
_atom_site_calc_flag
_atom_site_refinement_flags_posn
_atom_site_refinement_flags_adp
_atom_site_refinement_flags_occupancy
Pd Pd 0.5000 0.0000 0.5000 0.0128(3) Uani 1 4 d S T P
Fe Fe 0.5000 0.5000 0.0000 0.0091(4) Uani 1 4 d S T P
N1 N 0.1905(7) 0.5000 -0.0112(7) 0.0122(12) Uani 1 2 d S T P
C1 C 0.0946(6) 0.3470(6) -0.0060(7) 0.0176(11) Uani 1 1 d . . .
H1 H 0.1575 0.2360 -0.0107 0.025 Uiso 1 1 calc R U .
N11 N 0.1683(11) 0.5000 0.4454(11) 0.047(2) Uani 1 2 d S T P
C11 C 0.0819(6) 0.3429(7) 0.4701(8) 0.0236(13) Uani 1 1 d . . .
H11 H 0.1395 0.2330 0.4443 0.033 Uiso 1 1 calc R U .
N21 N 0.5104(5) 0.2957(6) 0.2006(6) 0.0160(10) Uani 1 1 d . . .
C21 C 0.5072(6) 0.1858(7) 0.3112(7) 0.0129(10) Uani 1 1 d . . .
OW O 0.0508(16) 1.0000 0.2493(16) 0.054(3) Uani 0.6 2 d S T P

loop_
_atom_site_aniso_label
_atom_site_aniso_U_11
_atom_site_aniso_U_22
_atom_site_aniso_U_33
_atom_site_aniso_U_23
_atom_site_aniso_U_13
_atom_site_aniso_U_12
Pd 0.0194(4) 0.0080(4) 0.0113(5) 0.000 0.0038(3) 0.000
Fe 0.0131(7) 0.0063(8) 0.0082(9) 0.000 0.0026(6) 0.000
N1 0.013(3) 0.014(3) 0.010(3) 0.000 0.003(2) 0.000
C1 0.020(2) 0.010(3) 0.022(3) 0.000(2) 0.003(2) 0.002(2)
N11 0.040(4) 0.061(6) 0.041(5) 0.000 0.007(4) 0.000
C11 0.019(2) 0.011(3) 0.042(4) 0.003(2) 0.007(2) 0.001(2)
N21 0.018(2) 0.017(2) 0.014(2) -0.003(2) 0.0043(18) -0.0013(18)
C21 0.018(2) 0.014(3) 0.007(2) -0.001(2) 0.000(2) -0.001(2)
OW 0.060(7) 0.044(7) 0.056(8) 0.000 -0.008(6) 0.000

loop_
_atom_type_symbol
_atom_type_description
_atom_type_scat_dispersion_real
_atom_type_scat_dispersion_imag
_atom_type_scat_source
C C 0.0181 0.0091 'International Tables Vol C Tables 4.2.6.8 and 6.1.1.4'
H H 0.0000 0.0000 'International Tables Vol C Tables 4.2.6.8 and 6.1.1.4'
N N 0.0311 0.0180 'International Tables Vol C Tables 4.2.6.8 and 6.1.1.4'
O O 0.0492 0.0322 'International Tables Vol C Tables 4.2.6.8 and 6.1.1.4'
Fe Fe -1.1336 3.1974 'International Tables Vol C Tables 4.2.6.8 and 6.1.1.4'
Pd Pd 0.1215 3.9337 'International Tables Vol C Tables 4.2.6.8 and 6.1.1.4'

loop_
_geom_angle_atom_site_label_1
_geom_angle_atom_site_label_2
_geom_angle_atom_site_label_3
_geom_angle
_geom_angle_site_symmetry_1
_geom_angle_site_symmetry_3
C21 Pd C21 89.1(3) . 4
C21 Pd C21 90.9(3) . 2_656
C21 Pd C21 180.0 4 2_656
C21 Pd C21 180.0 . 3_656
C21 Pd C21 90.9(3) 4 3_656
C21 Pd C21 89.1(3) 2_656 3_656
N21 Fe N21 180.00(17) 4_565 2_655
N21 Fe N21 88.5(2) 4_565 3_665
N21 Fe N21 91.5(2) 2_655 3_665
N21 Fe N21 91.5(2) 4_565 .
N21 Fe N21 88.5(2) 2_655 .
N21 Fe N21 180.0 3_665 .
N21 Fe N1 90.60(14) 4_565 3_665
N21 Fe N1 89.40(14) 2_655 3_665
N21 Fe N1 89.40(14) 3_665 3_665
N21 Fe N1 90.60(14) . 3_665
N21 Fe N1 89.40(14) 4_565 .
N21 Fe N1 90.60(14) 2_655 .
N21 Fe N1 90.60(14) 3_665 .
N21 Fe N1 89.40(14) . .
N1 Fe N1 180.0 3_665 .
C1 N1 C1 116.7(5) 4_565 .
C1 N1 Fe 121.5(3) 4_565 .
C1 N1 Fe 121.5(3) . .
N1 C1 C1 121.6(3) . 2
N1 C1 H1 119.2 . .
C1 C1 H1 119.2 2 .
C11 N11 C11 120.4(7) 4_565 .
C11 C11 N11 119.7(3) 2_556 .
C11 C11 H11 120.1 2_556 .
N11 C11 H11 120.1 . .
C21 N21 Fe 176.7(4) . .
N21 C21 Pd 179.6(5) . .

loop_
_geom_bond_atom_site_label_1
_geom_bond_atom_site_label_2
_geom_bond_distance
_geom_bond_site_symmetry_2
Pd C21 1.979(5) .
Pd C21 1.979(5) 4
Pd C21 1.979(5) 2_656
Pd C21 1.979(5) 3_656
Fe N21 2.130(5) 4_565
Fe N21 2.130(5) 2_655
Fe N21 2.130(5) 3_665
Fe N21 2.130(5) .
Fe N1 2.246(5) 3_665
Fe N1 2.246(5) .
N1 C1 1.342(5) 4_565
N1 C1 1.342(5) .
C1 C1 1.389(9) 2
C1 H1 0.9500 .
N11 C11 1.353(6) 4_565
N11 C11 1.353(6) .
C11 C11 1.315(9) 2_556
C11 H11 0.9500 .
N21 C21 1.164(7) .
